data_4069276
loop_
_publ_author_name
'Hald\'on, Estela'
'\'Alvarez, Eleuterio'
'Nicasio, M. Carmen'
'P\'erez, Pedro J.'

_publ_section_title
;
 Dinuclear Copper(I) Complexes as Precatalysts in Ullmann and Goldberg
 Coupling Reactions
;
_journal_issue 13
_journal_name_full Organometallics
_journal_page_first 3815
_journal_paper_doi 10.1021/om900119r
_journal_volume 28
_journal_year 2009
_chemical_formula_moiety 'C30 H24 Cu2 I2 N8, 2(C2 H3 N)'
_chemical_formula_sum 'C34 H30 Cu2 I2 N10'
_chemical_formula_weight 959.56
_chemical_name_systematic
; 
 ? 
;
_space_group_IT_number 15
_symmetry_cell_setting monoclinic
_symmetry_space_group_name_Hall '-C 2yc'
_symmetry_space_group_name_H-M 'C 1 2/c 1'
_atom_sites_solution_hydrogens geom
_atom_sites_solution_primary direct
_atom_sites_solution_secondary difmap
_audit_creation_method SHELXL-97
_cell_angle_alpha 90.00
_cell_angle_beta 107.9660(10)
_cell_angle_gamma 90.00
_cell_formula_units_Z 4
_cell_length_a 17.9884(5)
_cell_length_b 9.8693(3)
_cell_length_c 19.9941(6)
_cell_measurement_reflns_used 9941
_cell_measurement_temperature 173(2)
_cell_measurement_theta_max 30.54
_cell_measurement_theta_min 2.38
_cell_volume 3376.53(17)
_computing_cell_refinement 'Bruker (2006). APEX 2. Version 2.1.'
_computing_data_collection 'Bruker (2006). APEX 2. Version 2.1.'
_computing_data_reduction 'Bruker (2006). APEX 2. Version 2.1.'
_computing_molecular_graphics 'XP, SHELXTL v. 6.14 (Bruker, 2003)'
_computing_publication_material 'XCIF, SHELXTL v. 6.14 (Bruker, 2003)'
_computing_structure_refinement 'XL, SHELXTL v. 6.14 (Bruker, 2003)'
_computing_structure_solution 'Bruker (2006). APEX 2. Version 2.1.'
_diffrn_ambient_temperature 173(2)
_diffrn_detector_area_resol_mean 8.26
_diffrn_measured_fraction_theta_full 0.984
_diffrn_measured_fraction_theta_max 0.984
_diffrn_measurement_device_type
;
 Bruker-Nonius X8kappa APEX II CCD area detector'
;
_diffrn_measurement_method 'phi and omega scans with narrow frames'
_diffrn_radiation_monochromator graphite
_diffrn_radiation_source 'fine-focus sealed tube'
_diffrn_radiation_type MoK\a
_diffrn_radiation_wavelength 0.71073
_diffrn_reflns_av_R_equivalents 0.0242
_diffrn_reflns_av_sigmaI/netI 0.0177
_diffrn_reflns_limit_h_max 16
_diffrn_reflns_limit_h_min -25
_diffrn_reflns_limit_k_max 14
_diffrn_reflns_limit_k_min -8
_diffrn_reflns_limit_l_max 28
_diffrn_reflns_limit_l_min -20
_diffrn_reflns_number 35249
_diffrn_reflns_theta_full 30.56
_diffrn_reflns_theta_max 30.56
_diffrn_reflns_theta_min 2.38
_diffrn_standards_decay_% 0
_exptl_absorpt_coefficient_mu 3.131
_exptl_absorpt_correction_T_max 0.7146
_exptl_absorpt_correction_T_min 0.61126
_exptl_absorpt_correction_type multi-scan
_exptl_absorpt_process_details
;
 SADABS, Bruker (2006). APEX 2. Version 2.1. Bruker Analytical
 X-ray Solutions, Madison, Wisconsin, USA.
;
_exptl_crystal_colour yellow
_exptl_crystal_density_diffrn 1.888
_exptl_crystal_density_method 'not measured'
_exptl_crystal_description block
_exptl_crystal_F_000 1872
_exptl_crystal_size_max 0.18
_exptl_crystal_size_mid 0.13
_exptl_crystal_size_min 0.11
_refine_diff_density_max 1.074
_refine_diff_density_min -0.714
_refine_diff_density_rms 0.091
_refine_ls_extinction_method none
_refine_ls_goodness_of_fit_ref 1.079
_refine_ls_hydrogen_treatment constr
_refine_ls_matrix_type full
_refine_ls_number_parameters 273
_refine_ls_number_reflns 5045
_refine_ls_number_restraints 0
_refine_ls_restrained_S_all 1.079
_refine_ls_R_factor_all 0.0421
_refine_ls_R_factor_gt 0.0287
_refine_ls_shift/su_max 0.001
_refine_ls_shift/su_mean 0.000
_refine_ls_structure_factor_coef Fsqd
_refine_ls_weighting_details 'calc w=1/[\s^2^(Fo^2^)+(0.0311P)^2^+5.4143P] where P=(Fo^2^+2Fc^2^)/3'
_refine_ls_weighting_scheme calc
_refine_ls_wR_factor_gt 0.0678
_refine_ls_wR_factor_ref 0.0734
_reflns_number_gt 4021
_reflns_number_total 5045
_reflns_threshold_expression >2sigma(I)
_cod_data_source_file om900119r_si_003.cif
_cod_data_source_block 1
_cod_depositor_comments
;
The following automatic conversions were performed:

'_symmetry_cell_setting' value 'Monoclinic' changed to 'monoclinic'
according to /home/saulius/struct/CIF-dictionaries/cif_core.dic
dictionary named 'cif_core.dic' version 2.4.2 from 2011-04-26.

Automatic conversion script
Id: cif_fix_values 1715 2011-07-08 13:25:40Z adriana 
;
_cod_original_sg_symbol_H-M C2/c
_cod_database_code 4069276

loop_
_symmetry_equiv_pos_as_xyz
'x, y, z'
'-x, y, -z+1/2'
'x+1/2, y+1/2, z'
'-x+1/2, y+1/2, -z+1/2'
'-x, -y, -z'
'x, -y, z-1/2'
'-x+1/2, -y+1/2, -z'
'x+1/2, -y+1/2, z-1/2'

loop_
_atom_site_label
_atom_site_type_symbol
_atom_site_fract_x
_atom_site_fract_y
_atom_site_fract_z
_atom_site_U_iso_or_equiv
_atom_site_adp_type
_atom_site_occupancy
_atom_site_symmetry_multiplicity
_atom_site_calc_flag
_atom_site_refinement_flags
_atom_site_disorder_assembly
_atom_site_disorder_group
I1 I 0.0000 0.87197(2) 0.7500 0.03387(7) Uani 1 2 d S . .
I2 I 0.0000 0.42930(3) 0.7500 0.04341(8) Uani 1 2 d S . .
Cu1 Cu 0.034914(19) 0.64800(3) 0.688673(18) 0.03856(8) Uani 1 1 d . . .
N1A N 0.15270(12) 0.6373(2) 0.70014(11) 0.0335(4) Uani 0.50 1 d P A 1
C1A C 0.19904(16) 0.5445(3) 0.74467(14) 0.0411(6) Uani 0.50 1 d P A 1
H1A H 0.1798 0.4922 0.7757 0.049 Uiso 0.50 1 calc PR A 1
C2A C 0.2777(10) 0.529(2) 0.7430(9) 0.035(3) Uani 0.50 1 d P A 1
H2A H 0.3192 0.4738 0.7707 0.042 Uiso 0.50 1 calc PR A 1
C3A C 0.2744(4) 0.6225(6) 0.6860(3) 0.0326(10) Uani 0.50 1 d P A 1
C4A C 0.19309(15) 0.6945(3) 0.66184(14) 0.0371(5) Uani 0.50 1 d P A 1
N2A N 0.16732(16) 0.7921(2) 0.61109(13) 0.0464(6) Uani 0.50 1 d P A 1
C5A C 0.2234(2) 0.8298(3) 0.58049(16) 0.0473(7) Uani 0.50 1 d P A 1
H5A H 0.2136 0.8972 0.5449 0.057 Uiso 0.50 1 calc PR A 1
C6A C 0.2925(2) 0.7660(3) 0.60382(17) 0.0578(8) Uani 0.50 1 d P A 1
H6A H 0.3282 0.7988 0.5812 0.069 Uiso 0.50 1 calc PR A 1
C7A C 0.3266(3) 0.6629(5) 0.6531(3) 0.0379(11) Uani 0.50 1 d P A 1
H7A H 0.3779 0.6276 0.6619 0.046 Uiso 0.50 1 calc PR A 1
N3A N 0.03587(16) 0.8013(2) 0.52905(13) 0.0472(6) Uani 0.50 1 d P A 1
C8A C 0.0325(2) 0.8480(3) 0.46302(17) 0.0507(7) Uani 0.50 1 d P A 1
H8A H 0.0659 0.9180 0.4565 0.061 Uiso 0.50 1 calc PR A 1
C9A C -0.0207(2) 0.7886(4) 0.4086(2) 0.0677(10) Uani 0.50 1 d P A 1
H9A H -0.0355 0.8023 0.3592 0.081 Uiso 0.50 1 calc PR A 1
C10A C -0.0506(4) 0.6855(8) 0.4573(4) 0.0396(15) Uani 0.50 1 d P A 1
C11A C -0.01605(15) 0.7007(3) 0.52789(13) 0.0367(5) Uani 0.50 1 d P A 1
N4A N -0.02590(12) 0.6369(2) 0.58341(12) 0.0349(4) Uani 0.50 1 d P A 1
C12A C -0.08435(16) 0.5433(3) 0.56045(15) 0.0414(6) Uani 0.50 1 d P A 1
H12A H -0.0979 0.4907 0.5948 0.050 Uiso 0.50 1 calc PR A 1
C13A C -0.1271(9) 0.5192(15) 0.4868(9) 0.033(2) Uani 0.50 1 d P A 1
H13A H -0.1668 0.4519 0.4739 0.040 Uiso 0.50 1 calc PR A 1
C14A C -0.1102(4) 0.5913(7) 0.4386(4) 0.0424(13) Uani 0.50 1 d P A 1
H14A H -0.1391 0.5789 0.3905 0.051 Uiso 0.50 1 calc PR A 1
C15A C 0.0910(2) 0.8573(3) 0.59231(17) 0.0480(7) Uani 0.50 1 d P A 1
H15A H 0.0692 0.8474 0.6318 0.058 Uiso 0.50 1 calc PR A 1
H15B H 0.0975 0.9553 0.5852 0.058 Uiso 0.50 1 calc PR A 1
N1B N 0.16732(16) 0.7921(2) 0.61109(13) 0.0464(6) Uani 0.50 1 d P A 2
C1B C 0.2234(2) 0.8298(3) 0.58049(16) 0.0473(7) Uani 0.50 1 d P A 2
H1B H 0.2136 0.8972 0.5449 0.057 Uiso 0.50 1 calc PR A 2
C2B C 0.2925(2) 0.7660(3) 0.60382(17) 0.0578(8) Uani 0.50 1 d P A 2
H2B H 0.3392 0.7698 0.5911 0.069 Uiso 0.50 1 calc PR A 2
C3B C 0.2678(3) 0.6848(6) 0.6587(3) 0.0321(10) Uani 0.50 1 d P A 2
C4B C 0.19309(15) 0.6945(3) 0.66184(14) 0.0371(5) Uani 0.50 1 d P A 2
N2B N 0.15270(12) 0.6373(2) 0.70014(11) 0.0335(4) Uani 0.50 1 d P A 2
C5B C 0.19904(16) 0.5445(3) 0.74467(14) 0.0411(6) Uani 0.50 1 d P A 2
H5B H 0.1788 0.4942 0.7757 0.049 Uiso 0.50 1 calc PR A 2
C6B C 0.2685(12) 0.525(2) 0.7449(12) 0.057(5) Uani 0.50 1 d P A 2
H6B H 0.2953 0.4536 0.7744 0.069 Uiso 0.50 1 calc PR A 2
C7B C 0.3123(4) 0.5941(6) 0.7077(4) 0.0422(13) Uani 0.50 1 d P A 2
H7B H 0.3665 0.5798 0.7155 0.051 Uiso 0.50 1 calc PR A 2
N3B N -0.02590(12) 0.6369(2) 0.58341(12) 0.0349(4) Uani 0.50 1 d P A 2
C8B C -0.08435(16) 0.5433(3) 0.56045(15) 0.0414(6) Uani 0.50 1 d P A 2
H8B H -0.1011 0.4850 0.5908 0.050 Uiso 0.50 1 calc PR A 2
C9B C -0.1139(10) 0.5430(18) 0.4935(12) 0.052(4) Uani 0.50 1 d P A 2
H9B H -0.1551 0.4850 0.4681 0.062 Uiso 0.50 1 calc PR A 2
C10B C -0.0765(4) 0.6423(8) 0.4617(4) 0.0396(16) Uani 0.50 1 d P A 2
C11B C -0.01605(15) 0.7007(3) 0.52789(13) 0.0367(5) Uani 0.50 1 d P A 2
N4B N 0.03587(16) 0.8013(2) 0.52905(13) 0.0472(6) Uani 0.50 1 d P A 2
C12B C 0.0325(2) 0.8480(3) 0.46302(17) 0.0507(7) Uani 0.50 1 d P A 2
H12B H 0.0659 0.9180 0.4565 0.061 Uiso 0.50 1 calc PR A 2
C13B C -0.0207(2) 0.7886(4) 0.4086(2) 0.0677(10) Uani 0.50 1 d P A 2
H13B H -0.0183 0.8232 0.3650 0.081 Uiso 0.50 1 calc PR A 2
C14B C -0.0764(3) 0.6936(7) 0.3989(3) 0.0463(14) Uani 0.50 1 d P A 2
H14B H -0.1107 0.6664 0.3545 0.056 Uiso 0.50 1 calc PR A 2
C15B C 0.0910(2) 0.8573(3) 0.59231(17) 0.0480(7) Uani 0.50 1 d P A 2
H15C H 0.0692 0.8474 0.6318 0.058 Uiso 0.50 1 calc PR A 2
H15D H 0.0975 0.9553 0.5852 0.058 Uiso 0.50 1 calc PR A 2
N5 N 0.16607(19) 0.0978(3) 0.47092(17) 0.0634(8) Uani 1 1 d . . .
C16 C 0.18191(18) 0.1637(3) 0.43088(17) 0.0462(6) Uani 1 1 d . . .
C17 C 0.20191(18) 0.2479(3) 0.37975(16) 0.0490(7) Uani 1 1 d . . .
H17A H 0.2301 0.1936 0.3544 0.074 Uiso 1 1 calc R . .
H17B H 0.2351 0.3229 0.4039 0.074 Uiso 1 1 calc R . .
H17C H 0.1540 0.2841 0.3464 0.074 Uiso 1 1 calc R . .

loop_
_atom_site_aniso_label
_atom_site_aniso_U_11
_atom_site_aniso_U_22
_atom_site_aniso_U_33
_atom_site_aniso_U_23
_atom_site_aniso_U_13
_atom_site_aniso_U_12
I1 0.03422(11) 0.03349(12) 0.03907(13) 0.000 0.01892(9) 0.000
I2 0.05400(16) 0.04022(14) 0.04306(14) 0.000 0.02529(12) 0.000
Cu1 0.03514(16) 0.04298(18) 0.03745(17) 0.00023(13) 0.01104(13) 0.00194(13)
N1A 0.0323(10) 0.0369(11) 0.0303(10) -0.0023(8) 0.0081(8) 0.0034(8)
C1A 0.0402(14) 0.0500(15) 0.0324(13) 0.0043(12) 0.0104(11) 0.0050(12)
C2A 0.018(3) 0.045(8) 0.040(5) 0.005(5) 0.006(3) 0.014(3)
C3A 0.029(3) 0.035(3) 0.032(3) 0.000(2) 0.006(2) 0.007(2)
C4A 0.0334(12) 0.0411(13) 0.0386(13) -0.0151(11) 0.0138(10) -0.0059(10)
N2A 0.0643(16) 0.0381(12) 0.0477(13) -0.0108(10) 0.0333(12) -0.0158(11)
C5A 0.0596(18) 0.0437(15) 0.0472(16) -0.0039(13) 0.0289(14) -0.0138(14)
C6A 0.078(2) 0.0401(16) 0.0456(17) 0.0044(13) 0.0048(16) -0.0110(16)
C7A 0.029(2) 0.043(3) 0.042(3) -0.001(2) 0.012(2) 0.000(2)
N3A 0.0648(16) 0.0376(12) 0.0491(14) 0.0021(11) 0.0320(13) 0.0073(11)
C8A 0.068(2) 0.0478(16) 0.0456(16) 0.0043(13) 0.0309(16) 0.0062(15)
C9A 0.055(2) 0.065(2) 0.092(3) -0.026(2) 0.035(2) 0.0022(17)
C10A 0.034(4) 0.043(4) 0.039(4) -0.008(3) 0.009(3) 0.011(3)
C11A 0.0372(13) 0.0377(12) 0.0345(13) -0.0032(10) 0.0101(11) 0.0117(11)
N4A 0.0305(10) 0.0346(11) 0.0374(11) -0.0037(9) 0.0075(8) 0.0042(8)
C12A 0.0350(13) 0.0390(14) 0.0501(16) -0.0043(12) 0.0127(12) 0.0023(11)
C13A 0.039(4) 0.039(5) 0.037(4) -0.023(4) -0.012(3) -0.003(3)
C14A 0.034(3) 0.045(3) 0.040(3) -0.011(3) 0.000(3) 0.010(3)
C15A 0.070(2) 0.0326(14) 0.0528(17) -0.0047(12) 0.0353(16) -0.0017(13)
N1B 0.0643(16) 0.0381(12) 0.0477(13) -0.0108(10) 0.0333(12) -0.0158(11)
C1B 0.0596(18) 0.0437(15) 0.0472(16) -0.0039(13) 0.0289(14) -0.0138(14)
C2B 0.078(2) 0.0401(16) 0.0456(17) 0.0044(13) 0.0048(16) -0.0110(16)
C3B 0.031(3) 0.030(2) 0.032(3) 0.000(2) 0.004(2) 0.003(2)
C4B 0.0334(12) 0.0411(13) 0.0386(13) -0.0151(11) 0.0138(10) -0.0059(10)
N2B 0.0323(10) 0.0369(11) 0.0303(10) -0.0023(8) 0.0081(8) 0.0034(8)
C5B 0.0402(14) 0.0500(15) 0.0324(13) 0.0043(12) 0.0104(11) 0.0050(12)
C6B 0.057(11) 0.043(8) 0.072(9) 0.030(6) 0.019(7) 0.006(6)
C7B 0.034(3) 0.041(3) 0.047(3) 0.006(3) 0.006(3) 0.010(3)
N3B 0.0305(10) 0.0346(11) 0.0374(11) -0.0037(9) 0.0075(8) 0.0042(8)
C8B 0.0350(13) 0.0390(14) 0.0501(16) -0.0043(12) 0.0127(12) 0.0023(11)
C9B 0.029(6) 0.043(6) 0.068(8) -0.036(5) -0.007(5) -0.009(4)
C10B 0.026(4) 0.049(5) 0.039(3) -0.015(3) 0.003(3) 0.004(3)
C11B 0.0372(13) 0.0377(12) 0.0345(13) -0.0032(10) 0.0101(11) 0.0117(11)
N4B 0.0648(16) 0.0376(12) 0.0491(14) 0.0021(11) 0.0320(13) 0.0073(11)
C12B 0.068(2) 0.0478(16) 0.0456(16) 0.0043(13) 0.0309(16) 0.0062(15)
C13B 0.055(2) 0.065(2) 0.092(3) -0.026(2) 0.035(2) 0.0022(17)
C14B 0.036(3) 0.063(4) 0.032(3) -0.015(2) -0.001(2) 0.016(3)
C15B 0.070(2) 0.0326(14) 0.0528(17) -0.0047(12) 0.0353(16) -0.0017(13)
N5 0.074(2) 0.0492(15) 0.0683(19) 0.0101(14) 0.0239(16) -0.0001(15)
C16 0.0440(15) 0.0402(15) 0.0508(17) -0.0021(13) 0.0095(13) 0.0036(12)
C17 0.0479(16) 0.0538(17) 0.0449(16) 0.0005(13) 0.0134(13) -0.0010(14)

loop_
_atom_type_symbol
_atom_type_description
_atom_type_scat_dispersion_real
_atom_type_scat_dispersion_imag
_atom_type_scat_source
C C 0.0033 0.0016 'International Tables Vol C Tables 4.2.6.8 and 6.1.1.4'
H H 0.0000 0.0000 'International Tables Vol C Tables 4.2.6.8 and 6.1.1.4'
N N 0.0061 0.0033 'International Tables Vol C Tables 4.2.6.8 and 6.1.1.4'
Cu Cu 0.3201 1.2651 'International Tables Vol C Tables 4.2.6.8 and 6.1.1.4'
I I -0.4742 1.8119 'International Tables Vol C Tables 4.2.6.8 and 6.1.1.4'

loop_
_geom_angle_atom_site_label_1
_geom_angle_atom_site_label_2
_geom_angle_atom_site_label_3
_geom_angle
_geom_angle_site_symmetry_1
_geom_angle_site_symmetry_3
Cu1 I1 Cu1 69.748(15) 2_556 .
Cu1 I2 Cu1 71.032(16) . 2_556
N4A Cu1 N1A 108.39(8) . .
N4A Cu1 I2 107.64(6) . .
N1A Cu1 I2 106.78(6) . .
N4A Cu1 I1 112.64(6) . .
N1A Cu1 I1 111.54(6) . .
I2 Cu1 I1 109.610(12) . .
C4A N1A C1A 109.1(2) . .
C4A N1A Cu1 129.64(18) . .
C1A N1A Cu1 120.38(17) . .
N1A C1A C2A 117.8(9) . .
N1A C1A H1A 121.1 . .
C2A C1A H1A 121.1 . .
C1A C2A C3A 98.4(11) . .
C1A C2A H2A 130.8 . .
C3A C2A H2A 130.8 . .
C7A C3A C2A 134.1(9) . .
C7A C3A C4A 115.9(6) . .
C2A C3A C4A 109.9(7) . .
N1A C4A N2A 127.1(2) . .
N1A C4A C3A 104.7(3) . .
N2A C4A C3A 128.2(3) . .
C4A N2A C5A 113.0(3) . .
C4A N2A C15A 125.3(2) . .
C5A N2A C15A 121.7(3) . .
C6A C5A N2A 116.3(3) . .
C6A C5A H5A 121.8 . .
N2A C5A H5A 121.8 . .
C5A C6A C7A 137.3(4) . .
C5A C6A H6A 111.4 . .
C7A C6A H6A 111.4 . .
C3A C7A C6A 109.3(5) . .
C3A C7A H7A 125.4 . .
C6A C7A H7A 125.4 . .
C11A N3A C8A 113.6(3) . .
C11A N3A C15A 125.0(2) . .
C8A N3A C15A 121.4(3) . .
C9A C8A N3A 116.0(3) . .
C9A C8A H8A 122.0 . .
N3A C8A H8A 122.0 . .
C8A C9A C10A 94.2(4) . .
C8A C9A H9A 132.9 . .
C10A C9A H9A 132.9 . .
C11A C10A C14A 115.0(6) . .
C11A C10A C9A 115.2(6) . .
C14A C10A C9A 129.6(6) . .
N4A C11A N3A 126.7(2) . .
N4A C11A C10A 132.3(4) . .
N3A C11A C10A 100.9(4) . .
C11A N4A C12A 109.0(2) . .
C11A N4A Cu1 131.41(18) . .
C12A N4A Cu1 119.42(19) . .
N4A C12A C13A 124.1(7) . .
N4A C12A H12A 117.9 . .
C13A C12A H12A 117.9 . .
C14A C13A C12A 119.1(10) . .
C14A C13A H13A 120.5 . .
C12A C13A H13A 120.5 . .
C13A C14A C10A 120.3(8) . .
C13A C14A H14A 119.8 . .
C10A C14A H14A 119.8 . .
N3A C15A N2A 113.1(2) . .
N3A C15A H15A 109.0 . .
N2A C15A H15A 109.0 . .
N3A C15A H15B 109.0 . .
N2A C15A H15B 109.0 . .
H15A C15A H15B 107.8 . .
C7B C6B H6B 115.2 . .
C3B C7B C6B 113.0(10) . .
C3B C7B H7B 123.5 . .
C6B C7B H7B 123.5 . .
C10B C9B H9B 124.4 . .
C14B C10B C9B 142.9(10) . .
C10B C14B H14B 125.0 . .
N5 C16 C17 179.9(4) . .
C16 C17 H17A 109.5 . .
C16 C17 H17B 109.5 . .
H17A C17 H17B 109.5 . .
C16 C17 H17C 109.5 . .
H17A C17 H17C 109.5 . .
H17B C17 H17C 109.5 . .

loop_
_geom_bond_atom_site_label_1
_geom_bond_atom_site_label_2
_geom_bond_distance
_geom_bond_site_symmetry_2
I1 Cu1 2.6942(4) 2_556
I1 Cu1 2.6942(4) .
I2 Cu1 2.6517(4) .
I2 Cu1 2.6518(4) 2_556
Cu1 N4A 2.054(2) .
Cu1 N1A 2.062(2) .
N1A C4A 1.333(3) .
N1A C1A 1.367(3) .
C1A C2A 1.434(17) .
C1A H1A 0.9500 .
C2A C3A 1.46(2) .
C2A H2A 0.9500 .
C3A C7A 1.363(7) .
C3A C4A 1.562(7) .
C4A N2A 1.372(4) .
N2A C5A 1.383(3) .
N2A C15A 1.457(4) .
C5A C6A 1.342(5) .
C5A H5A 0.9500 .
C6A C7A 1.418(6) .
C6A H6A 0.9500 .
C7A H7A 0.9500 .
N3A C11A 1.358(4) .
N3A C8A 1.382(4) .
N3A C15A 1.454(4) .
C8A C9A 1.343(5) .
C8A H8A 0.9500 .
C9A C10A 1.611(9) .
C9A H9A 0.9500 .
C10A C11A 1.363(8) .
C10A C14A 1.381(9) .
C11A N4A 1.335(3) .
N4A C12A 1.368(3) .
C12A C13A 1.456(15) .
C12A H12A 0.9500 .
C13A C14A 1.31(2) .
C13A H13A 0.9500 .
C14A H14A 0.9500 .
C15A H15A 0.9900 .
C15A H15B 0.9900 .
C3B C7B 1.385(8) .
C6B C7B 1.41(2) .
C6B H6B 0.9500 .
C7B H7B 0.9500 .
C9B C10B 1.44(2) .
C9B H9B 0.9500 .
C10B C14B 1.353(10) .
C14B H14B 0.9500 .
N5 C16 1.135(4) .
C16 C17 1.446(4) .
C17 H17A 0.9800 .
C17 H17B 0.9800 .
C17 H17C 0.9800 .

loop_
_geom_torsion_atom_site_label_1
_geom_torsion_atom_site_label_2
_geom_torsion_atom_site_label_3
_geom_torsion_atom_site_label_4
_geom_torsion
_geom_torsion_site_symmetry_1
Cu1 I2 Cu1 N4A -122.83(6) 2_556
Cu1 I2 Cu1 N1A 120.96(6) 2_556
Cu1 I2 Cu1 I1 0.000(1) 2_556
Cu1 I1 Cu1 N4A 119.82(7) 2_556
Cu1 I1 Cu1 N1A -118.04(7) 2_556
Cu1 I1 Cu1 I2 0.000(2) 2_556
N4A Cu1 N1A C4A 40.6(2) .
I2 Cu1 N1A C4A 156.3(2) .
I1 Cu1 N1A C4A -84.0(2) .
N4A Cu1 N1A C1A -127.39(19) .
I2 Cu1 N1A C1A -11.7(2) .
I1 Cu1 N1A C1A 108.04(19) .
C4A N1A C1A C2A 1.1(9) .
Cu1 N1A C1A C2A 171.3(8) .
N1A C1A C2A C3A -3.2(13) .
C1A C2A C3A C7A -179.6(6) .
C1A C2A C3A C4A 3.9(12) .
C1A N1A C4A N2A 179.8(3) .
Cu1 N1A C4A N2A 10.7(4) .
C1A N1A C4A C3A 1.5(3) .
Cu1 N1A C4A C3A -167.5(2) .
C7A C3A C4A N1A 179.1(4) .
C2A C3A C4A N1A -3.6(9) .
C7A C3A C4A N2A 0.9(6) .
C2A C3A C4A N2A 178.1(8) .
N1A C4A N2A C5A -179.5(3) .
C3A C4A N2A C5A -1.7(4) .
N1A C4A N2A C15A 3.6(4) .
C3A C4A N2A C15A -178.5(3) .
C4A N2A C5A C6A 0.7(4) .
C15A N2A C5A C6A 177.6(3) .
N2A C5A C6A C7A 1.4(6) .
C2A C3A C7A C6A -175.6(11) .
C4A C3A C7A C6A 0.8(6) .
C5A C6A C7A C3A -2.1(7) .
C11A N3A C8A C9A 0.2(4) .
C15A N3A C8A C9A 180.0(3) .
N3A C8A C9A C10A -1.4(4) .
C8A C9A C10A C11A 2.4(5) .
C8A C9A C10A C14A 176.6(7) .
C8A N3A C11A N4A -179.9(3) .
C15A N3A C11A N4A 0.3(4) .
C8A N3A C11A C10A 1.4(4) .
C15A N3A C11A C10A -178.4(4) .
C14A C10A C11A N4A 4.0(8) .
C9A C10A C11A N4A 179.1(3) .
C14A C10A C11A N3A -177.4(5) .
C9A C10A C11A N3A -2.3(5) .
N3A C11A N4A C12A 179.3(3) .
C10A C11A N4A C12A -2.4(5) .
N3A C11A N4A Cu1 -5.8(4) .
C10A C11A N4A Cu1 172.5(4) .
N1A Cu1 N4A C11A -46.8(2) .
I2 Cu1 N4A C11A -161.9(2) .
I1 Cu1 N4A C11A 77.1(2) .
N1A Cu1 N4A C12A 127.62(18) .
I2 Cu1 N4A C12A 12.5(2) .
I1 Cu1 N4A C12A -108.47(18) .
C11A N4A C12A C13A 0.5(9) .
Cu1 N4A C12A C13A -175.0(8) .
N4A C12A C13A C14A -0.8(17) .
C12A C13A C14A C10A 2.4(17) .
C11A C10A C14A C13A -3.7(12) .
C9A C10A C14A C13A -177.9(10) .
C11A N3A C15A N2A 93.4(3) .
C8A N3A C15A N2A -86.3(3) .
C4A N2A C15A N3A -100.3(3) .
C5A N2A C15A N3A 83.1(3) .
